data_4348653
loop_
_publ_author_name
'Miller, Deanna L.'
'Siedschlag, Randall B.'
'Clouston, Laura J.'
'Young, Jr, Victor G'
'Chen, Yu-Sheng'
'Bill, Eckhard'
'Gagliardi, Laura'
'Lu, Connie C.'

_publ_section_title
;
 Redox Pairs of Diiron and Iron-Cobalt Complexes with High-Spin Ground
 States.
;
_journal_issue 19
_journal_name_full 'Inorganic chemistry'
_journal_page_first 9725
_journal_page_last 9735
_journal_paper_doi 10.1021/acs.inorgchem.6b01487
_journal_volume 55
_journal_year 2016
_chemical_formula_moiety 'C39 H60 Cl Co Fe N4 P3, C5 H12'
_chemical_formula_sum 'C44 H72 Cl Co Fe N4 P3'
_chemical_formula_weight 900.19
_chemical_name_common LFeCoCl
_space_group_crystal_system monoclinic
_space_group_IT_number 14
_space_group_name_Hall '-P 2ybc'
_space_group_name_H-M_alt 'P 1 21/c 1'
_atom_sites_solution_hydrogens geom
_audit_creation_method SHELXL-2013
_cell_angle_alpha 90
_cell_angle_beta 101.4750(10)
_cell_angle_gamma 90
_cell_formula_units_Z 4
_cell_length_a 11.8500(7)
_cell_length_b 16.2123(10)
_cell_length_c 23.9996(14)
_cell_measurement_reflns_used 9993
_cell_measurement_temperature 173(2)
_cell_measurement_theta_max 27.466
_cell_measurement_theta_min 2.157
_cell_volume 4518.5(5)
_computing_cell_refinement 'SAINT, Bruker'
_computing_data_collection 'APEX II, Bruker'
_computing_data_reduction 'SAINT, Bruker'
_computing_structure_refinement 'SHELXL-2013 (Sheldrick, 2013)'
_computing_structure_solution 'SHELXS-97 (Sheldrick, 2008)'
_diffrn_ambient_temperature 173(2)
_diffrn_measured_fraction_theta_full 0.999
_diffrn_measured_fraction_theta_max 0.992
_diffrn_measurement_device_type 'Bruker APEX II CCD'
_diffrn_measurement_method 'area detector, omega scans per phi'
_diffrn_radiation_type MoK\a
_diffrn_radiation_wavelength 0.71073
_diffrn_reflns_av_R_equivalents 0.0449
_diffrn_reflns_av_unetI/netI 0.0357
_diffrn_reflns_Laue_measured_fraction_full 0.999
_diffrn_reflns_Laue_measured_fraction_max 0.992
_diffrn_reflns_limit_h_max 15
_diffrn_reflns_limit_h_min -15
_diffrn_reflns_limit_k_max 20
_diffrn_reflns_limit_k_min -20
_diffrn_reflns_limit_l_max 31
_diffrn_reflns_limit_l_min -30
_diffrn_reflns_number 51322
_diffrn_reflns_point_group_measured_fraction_full 0.999
_diffrn_reflns_point_group_measured_fraction_max 0.992
_diffrn_reflns_theta_full 25.242
_diffrn_reflns_theta_max 27.484
_diffrn_reflns_theta_min 1.526
_diffrn_source 'normal-focus sealed tube'
_exptl_absorpt_coefficient_mu 0.889
_exptl_absorpt_correction_T_max 0.8423
_exptl_absorpt_correction_T_min 0.7764
_exptl_absorpt_correction_type multi-scan
_exptl_absorpt_process_details 'SADABS, R. Blessing, 1995'
_exptl_crystal_colour purple
_exptl_crystal_density_diffrn 1.323
_exptl_crystal_description block
_exptl_crystal_F_000 1916
_exptl_crystal_size_max 0.300
_exptl_crystal_size_mid 0.250
_exptl_crystal_size_min 0.200
_refine_diff_density_max 1.471
_refine_diff_density_min -1.182
_refine_diff_density_rms 0.079
_refine_ls_extinction_method none
_refine_ls_goodness_of_fit_ref 1.050
_refine_ls_hydrogen_treatment constr
_refine_ls_matrix_type full
_refine_ls_number_parameters 495
_refine_ls_number_reflns 10289
_refine_ls_number_restraints 5
_refine_ls_restrained_S_all 1.056
_refine_ls_R_factor_all 0.0627
_refine_ls_R_factor_gt 0.0435
_refine_ls_shift/su_max 0.001
_refine_ls_shift/su_mean 0.000
_refine_ls_structure_factor_coef Fsqd
_refine_ls_weighting_details
;
 w=1/[\s^2^(Fo^2^)+(0.0457P)^2^+5.3877P]
 where P=(Fo^2^+2Fc^2^)/3
;
_refine_ls_weighting_scheme calc
_refine_ls_wR_factor_gt 0.1045
_refine_ls_wR_factor_ref 0.1153
_reflns_Friedel_coverage 0.000
_reflns_number_gt 7775
_reflns_number_total 10289
_reflns_threshold_expression 'I > 2\s(I)'
_cod_data_source_file ic6b01487_si_001.cif
_cod_data_source_block 12177_0m_compound_3
_cod_original_sg_symbol_H-M 'P 21/c'
_cod_database_code 4348653
_shelx_space_group_comment
;
The symmetry employed for this shelxl refinement is uniquely defined
by the following loop, which should always be used as a source of
symmetry information in preference to the above space-group names.
They are only intended as comments.
;
_shelx_estimated_absorpt_t_min 0.776
_shelx_estimated_absorpt_t_max 0.842
_shelxl_version_number 2013-2

loop_
_space_group_symop_operation_xyz
'x, y, z'
'-x, y+1/2, -z+1/2'
'-x, -y, -z'
'x, -y-1/2, z-1/2'

loop_
_atom_site_label
_atom_site_type_symbol
_atom_site_fract_x
_atom_site_fract_y
_atom_site_fract_z
_atom_site_U_iso_or_equiv
_atom_site_adp_type
_atom_site_occupancy
_atom_site_site_symmetry_order
_atom_site_calc_flag
_atom_site_refinement_flags_posn
_atom_site_refinement_flags_adp
Fe1 Fe 0.29851(3) 0.74347(2) 0.24242(2) 0.01784(9) Uani 1 1 d . .
Co1 Co 0.28084(3) 0.74917(2) 0.34820(2) 0.01980(9) Uani 1 1 d . .
Cl1 Cl 0.23252(6) 0.76184(4) 0.43373(3) 0.03208(16) Uani 1 1 d . .
P1 P 0.08800(6) 0.73745(4) 0.29824(3) 0.02087(14) Uani 1 1 d . .
P2 P 0.39825(6) 0.63103(4) 0.34846(3) 0.02320(15) Uani 1 1 d . .
P3 P 0.37570(6) 0.87842(4) 0.33883(3) 0.02162(14) Uani 1 1 d . .
N1 N 0.15197(17) 0.69467(13) 0.20355(9) 0.0211(4) Uani 1 1 d . .
N2 N 0.43587(18) 0.67361(13) 0.24595(9) 0.0217(4) Uani 1 1 d . .
N3 N 0.31500(18) 0.86081(13) 0.22643(9) 0.0217(4) Uani 1 1 d . .
N4 N 0.31742(18) 0.74092(12) 0.14891(9) 0.0189(4) Uani 1 1 d . .
C1 C 0.2388(2) 0.67555(15) 0.12301(10) 0.0210(5) Uani 1 1 d . .
C2 C 0.2470(2) 0.63660(17) 0.07318(11) 0.0257(6) Uani 1 1 d . .
H2A H 0.3076 0.6507 0.0543 0.031 Uiso 1 1 calc R U
C3 C 0.1673(3) 0.57658(18) 0.05011(12) 0.0320(6) Uani 1 1 d . .
H3A H 0.1734 0.5495 0.0158 0.038 Uiso 1 1 calc R U
C4 C 0.0792(3) 0.55691(18) 0.07771(12) 0.0328(6) Uani 1 1 d . .
H4A H 0.0239 0.5166 0.0618 0.039 Uiso 1 1 calc R U
C5 C 0.0704(2) 0.59512(17) 0.12835(11) 0.0281(6) Uani 1 1 d . .
H5A H 0.0094 0.5805 0.1468 0.034 Uiso 1 1 calc R U
C6 C 0.1507(2) 0.65530(16) 0.15260(10) 0.0218(5) Uani 1 1 d . .
C7 C 0.0588(2) 0.67767(16) 0.23224(11) 0.0234(5) Uani 1 1 d . .
H7A H 0.0554 0.6180 0.2406 0.028 Uiso 1 1 calc R U
H7B H -0.0157 0.6945 0.2083 0.028 Uiso 1 1 calc R U
C8 C -0.0422(3) 0.8753(2) 0.32169(16) 0.0548(7) Uani 1 1 d D .
H8A H -0.0583 0.9339 0.3137 0.082 Uiso 1 1 calc R U
H8B H 0.0044 0.8692 0.3601 0.082 Uiso 1 1 calc R U
H8C H -0.1148 0.8453 0.3191 0.082 Uiso 1 1 calc R U
C9 C 0.0237(3) 0.8402(2) 0.27841(13) 0.0472(9) Uani 1 1 d D .
H9A H 0.0928 0.8768 0.2832 0.057 Uiso 1 1 calc R U
C10 C -0.0303(3) 0.8527(2) 0.21832(16) 0.0548(7) Uani 1 1 d D .
H10A H -0.0444 0.9117 0.2111 0.082 Uiso 1 1 calc R U
H10B H -0.1035 0.8227 0.2097 0.082 Uiso 1 1 calc R U
H10C H 0.0211 0.8320 0.1941 0.082 Uiso 1 1 calc R U
C11 C -0.1276(2) 0.6715(2) 0.30954(14) 0.0366(7) Uani 1 1 d . .
H11A H -0.1751 0.6529 0.3362 0.055 Uiso 1 1 calc R U
H11B H -0.1281 0.6295 0.2801 0.055 Uiso 1 1 calc R U
H11C H -0.1588 0.7233 0.2917 0.055 Uiso 1 1 calc R U
C12 C -0.0037(2) 0.68550(17) 0.34178(11) 0.0258(6) Uani 1 1 d . .
H12A H -0.0076 0.7226 0.3746 0.031 Uiso 1 1 calc R U
C13 C 0.0496(3) 0.60393(18) 0.36643(13) 0.0332(6) Uani 1 1 d . .
H13A H 0.0007 0.5793 0.3904 0.050 Uiso 1 1 calc R U
H13B H 0.1264 0.6143 0.3893 0.050 Uiso 1 1 calc R U
H13C H 0.0556 0.5661 0.3353 0.050 Uiso 1 1 calc R U
C14 C 0.4386(2) 0.72193(15) 0.15197(11) 0.0213(5) Uani 1 1 d . .
C15 C 0.4953(3) 0.73837(17) 0.10810(12) 0.0291(6) Uani 1 1 d . .
H15A H 0.4554 0.7649 0.0746 0.035 Uiso 1 1 calc R U
C16 C 0.6103(3) 0.71636(19) 0.11255(13) 0.0341(7) Uani 1 1 d . .
H16A H 0.6491 0.7277 0.0824 0.041 Uiso 1 1 calc R U
C17 C 0.6668(2) 0.67790(18) 0.16131(13) 0.0328(6) Uani 1 1 d . .
H17A H 0.7451 0.6623 0.1644 0.039 Uiso 1 1 calc R U
C18 C 0.6118(2) 0.66143(17) 0.20614(12) 0.0269(6) Uani 1 1 d . .
H18A H 0.6529 0.6348 0.2393 0.032 Uiso 1 1 calc R U
C19 C 0.4961(2) 0.68372(15) 0.20285(11) 0.0214(5) Uani 1 1 d . .
C20 C 0.4948(2) 0.63265(16) 0.29735(11) 0.0238(5) Uani 1 1 d . .
H20A H 0.5665 0.6626 0.3137 0.029 Uiso 1 1 calc R U
H20B H 0.5154 0.5756 0.2885 0.029 Uiso 1 1 calc R U
C21 C 0.5653(3) 0.6987(2) 0.43540(14) 0.0509(9) Uani 1 1 d . .
H21A H 0.6195 0.6899 0.4715 0.076 Uiso 1 1 calc R U
H21B H 0.5117 0.7431 0.4399 0.076 Uiso 1 1 calc R U
H21C H 0.6080 0.7139 0.4059 0.076 Uiso 1 1 calc R U
C22 C 0.4980(3) 0.61948(19) 0.41812(12) 0.0358(7) Uani 1 1 d . .
H22A H 0.5542 0.5748 0.4145 0.043 Uiso 1 1 calc R U
C23 C 0.4327(3) 0.5944(2) 0.46468(13) 0.0487(9) Uani 1 1 d . .
H23A H 0.4872 0.5883 0.5009 0.073 Uiso 1 1 calc R U
H23B H 0.3931 0.5418 0.4545 0.073 Uiso 1 1 calc R U
H23C H 0.3759 0.6370 0.4684 0.073 Uiso 1 1 calc R U
C24 C 0.4158(3) 0.45519(18) 0.35432(14) 0.0385(7) Uani 1 1 d . .
H24A H 0.3745 0.4028 0.3463 0.058 Uiso 1 1 calc R U
H24B H 0.4488 0.4589 0.3951 0.058 Uiso 1 1 calc R U
H24C H 0.4776 0.4580 0.3327 0.058 Uiso 1 1 calc R U
C25 C 0.3319(2) 0.52697(16) 0.33696(12) 0.0295(6) Uani 1 1 d . .
H25A H 0.2715 0.5233 0.3606 0.035 Uiso 1 1 calc R U
C26 C 0.2717(3) 0.51671(18) 0.27491(13) 0.0349(7) Uani 1 1 d . .
H26A H 0.2324 0.4633 0.2700 0.052 Uiso 1 1 calc R U
H26B H 0.3289 0.5192 0.2505 0.052 Uiso 1 1 calc R U
H26C H 0.2153 0.5610 0.2644 0.052 Uiso 1 1 calc R U
C27 C 0.2829(2) 0.82357(15) 0.12810(11) 0.0215(5) Uani 1 1 d . .
C28 C 0.2486(2) 0.84190(18) 0.07118(11) 0.0280(6) Uani 1 1 d . .
H28A H 0.2432 0.7992 0.0437 0.034 Uiso 1 1 calc R U
C29 C 0.2218(3) 0.92259(18) 0.05378(12) 0.0317(6) Uani 1 1 d . .
H29A H 0.1992 0.9353 0.0145 0.038 Uiso 1 1 calc R U
C30 C 0.2284(3) 0.98392(18) 0.09394(12) 0.0313(6) Uani 1 1 d . .
H30A H 0.2112 1.0392 0.0821 0.038 Uiso 1 1 calc R U
C31 C 0.2598(2) 0.96592(16) 0.15158(12) 0.0264(6) Uani 1 1 d . .
H31A H 0.2631 1.0090 0.1787 0.032 Uiso 1 1 calc R U
C32 C 0.2869(2) 0.88480(16) 0.17035(11) 0.0214(5) Uani 1 1 d . .
C33 C 0.3286(2) 0.92602(15) 0.26840(10) 0.0235(5) Uani 1 1 d . .
H33A H 0.2547 0.9553 0.2666 0.028 Uiso 1 1 calc R U
H33B H 0.3868 0.9663 0.2611 0.028 Uiso 1 1 calc R U
C34 C 0.5815(2) 0.84420(18) 0.30190(13) 0.0339(7) Uani 1 1 d . .
H34A H 0.6658 0.8415 0.3117 0.051 Uiso 1 1 calc R U
H34B H 0.5579 0.8756 0.2666 0.051 Uiso 1 1 calc R U
H34C H 0.5501 0.7882 0.2966 0.051 Uiso 1 1 calc R U
C35 C 0.5361(2) 0.88659(17) 0.34975(12) 0.0280(6) Uani 1 1 d . .
H35A H 0.5687 0.8562 0.3856 0.034 Uiso 1 1 calc R U
C36 C 0.5829(3) 0.97501(19) 0.35705(14) 0.0381(7) Uani 1 1 d . .
H36A H 0.6667 0.9742 0.3606 0.057 Uiso 1 1 calc R U
H36B H 0.5637 0.9993 0.3914 0.057 Uiso 1 1 calc R U
H36C H 0.5480 1.0080 0.3239 0.057 Uiso 1 1 calc R U
C37 C 0.2156(3) 0.9764(2) 0.38366(14) 0.0387(7) Uani 1 1 d . .
H37A H 0.2055 1.0245 0.4069 0.058 Uiso 1 1 calc R U
H37B H 0.1796 0.9281 0.3974 0.058 Uiso 1 1 calc R U
H37C H 0.1792 0.9871 0.3440 0.058 Uiso 1 1 calc R U
C38 C 0.3438(2) 0.96009(18) 0.38778(12) 0.0303(6) Uani 1 1 d . .
H38A H 0.3786 1.0124 0.3770 0.036 Uiso 1 1 calc R U
C39 C 0.4006(3) 0.9415(2) 0.44929(13) 0.0448(8) Uani 1 1 d . .
H39A H 0.3877 0.9877 0.4736 0.067 Uiso 1 1 calc R U
H39B H 0.4835 0.9336 0.4520 0.067 Uiso 1 1 calc R U
H39C H 0.3671 0.8912 0.4618 0.067 Uiso 1 1 calc R U
C40 C -0.1323(8) 0.8290(5) 0.4675(3) 0.166(4) Uani 1 1 d D .
H40B H -0.1670 0.8807 0.4770 0.248 Uiso 1 1 calc R U
H40C H -0.1815 0.8042 0.4341 0.248 Uiso 1 1 calc R U
H40D H -0.0561 0.8403 0.4593 0.248 Uiso 1 1 calc R U
C41 C -0.1213(9) 0.7740(6) 0.5140(3) 0.215(6) Uani 1 1 d D .
H41A H -0.1967 0.7677 0.5253 0.258 Uiso 1 1 calc R U
H41C H -0.0660 0.7968 0.5468 0.258 Uiso 1 1 calc R U
C42 C -0.0808(5) 0.6932(4) 0.4985(3) 0.108(2) Uani 1 1 d D .
H42A H -0.0054 0.6981 0.4869 0.130 Uiso 1 1 calc R U
H42B H -0.1368 0.6680 0.4670 0.130 Uiso 1 1 calc R U
C43 C -0.0703(7) 0.6432(9) 0.5517(4) 0.281(9) Uani 1 1 d D .
H43B H -0.0093 0.6017 0.5509 0.337 Uiso 1 1 calc R U
H43A H -0.0409 0.6807 0.5838 0.337 Uiso 1 1 calc R U
C44 C -0.1605(7) 0.6026(4) 0.5649(3) 0.134(3) Uani 1 1 d D .
H44A H -0.1325 0.5577 0.5914 0.201 Uiso 1 1 calc R U
H44B H -0.2079 0.5796 0.5302 0.201 Uiso 1 1 calc R U
H44C H -0.2069 0.6408 0.5826 0.201 Uiso 1 1 calc R U

loop_
_atom_site_aniso_label
_atom_site_aniso_U_11
_atom_site_aniso_U_22
_atom_site_aniso_U_33
_atom_site_aniso_U_23
_atom_site_aniso_U_13
_atom_site_aniso_U_12
Fe1 0.01883(18) 0.01883(18) 0.01607(17) -0.00011(13) 0.00400(13) -0.00094(13)
Co1 0.02182(18) 0.02157(18) 0.01626(17) -0.00066(13) 0.00437(13) -0.00122(13)
Cl1 0.0413(4) 0.0381(4) 0.0185(3) -0.0008(3) 0.0101(3) -0.0010(3)
P1 0.0226(3) 0.0214(3) 0.0191(3) 0.0003(2) 0.0053(3) -0.0011(2)
P2 0.0272(4) 0.0226(3) 0.0201(3) 0.0033(3) 0.0056(3) 0.0039(3)
P3 0.0237(3) 0.0216(3) 0.0196(3) -0.0030(3) 0.0043(3) -0.0031(3)
N1 0.0201(11) 0.0244(11) 0.0189(10) -0.0015(8) 0.0044(8) -0.0018(8)
N2 0.0225(11) 0.0226(11) 0.0198(11) 0.0012(8) 0.0042(8) 0.0010(9)
N3 0.0278(12) 0.0182(10) 0.0190(10) -0.0018(8) 0.0042(9) -0.0009(9)
N4 0.0203(10) 0.0183(10) 0.0189(10) 0.0002(8) 0.0057(8) 0.0008(8)
C1 0.0246(13) 0.0207(12) 0.0169(12) 0.0009(9) 0.0022(10) -0.0002(10)
C2 0.0307(14) 0.0291(14) 0.0182(12) -0.0007(10) 0.0066(11) 0.0008(11)
C3 0.0407(17) 0.0293(15) 0.0254(14) -0.0086(11) 0.0052(12) -0.0011(12)
C4 0.0360(16) 0.0308(15) 0.0284(15) -0.0074(12) -0.0010(12) -0.0090(12)
C5 0.0298(15) 0.0279(14) 0.0259(14) -0.0025(11) 0.0041(11) -0.0055(11)
C6 0.0246(13) 0.0219(13) 0.0183(12) -0.0002(10) 0.0026(10) 0.0000(10)
C7 0.0218(13) 0.0265(14) 0.0224(13) -0.0013(10) 0.0055(10) -0.0049(10)
C8 0.0629(17) 0.0477(15) 0.0555(16) 0.0080(12) 0.0161(13) 0.0246(13)
C9 0.075(3) 0.0309(17) 0.0352(17) 0.0036(14) 0.0087(17) 0.0181(16)
C10 0.0629(17) 0.0477(15) 0.0555(16) 0.0080(12) 0.0161(13) 0.0246(13)
C11 0.0265(15) 0.0396(17) 0.0449(18) -0.0014(14) 0.0097(13) -0.0062(13)
C12 0.0243(14) 0.0300(15) 0.0248(13) -0.0004(11) 0.0091(11) -0.0018(11)
C13 0.0341(16) 0.0312(15) 0.0362(16) 0.0088(12) 0.0118(13) -0.0026(12)
C14 0.0244(13) 0.0184(12) 0.0221(13) -0.0022(10) 0.0070(10) -0.0017(10)
C15 0.0353(16) 0.0296(15) 0.0251(14) 0.0021(11) 0.0120(12) 0.0002(12)
C16 0.0335(16) 0.0374(17) 0.0368(17) 0.0001(13) 0.0198(13) -0.0027(13)
C17 0.0252(14) 0.0355(16) 0.0410(17) -0.0023(13) 0.0149(13) 0.0016(12)
C18 0.0238(14) 0.0255(14) 0.0318(15) -0.0003(11) 0.0066(11) 0.0015(11)
C19 0.0244(13) 0.0173(12) 0.0231(13) -0.0035(10) 0.0060(10) -0.0032(10)
C20 0.0217(13) 0.0257(14) 0.0243(13) 0.0020(10) 0.0050(10) 0.0016(10)
C21 0.054(2) 0.054(2) 0.0347(18) -0.0024(16) -0.0139(16) 0.0016(17)
C22 0.0441(18) 0.0374(17) 0.0233(14) 0.0061(12) 0.0003(13) 0.0136(14)
C23 0.076(3) 0.047(2) 0.0250(16) 0.0128(14) 0.0139(16) 0.0215(18)
C24 0.0498(19) 0.0237(15) 0.0437(18) 0.0071(13) 0.0135(15) 0.0079(13)
C25 0.0320(15) 0.0231(14) 0.0371(16) 0.0065(12) 0.0159(12) 0.0029(11)
C26 0.0307(15) 0.0243(15) 0.0487(19) -0.0028(13) 0.0054(13) -0.0025(12)
C27 0.0234(13) 0.0201(13) 0.0221(13) 0.0036(10) 0.0074(10) 0.0012(10)
C28 0.0347(15) 0.0307(15) 0.0200(13) 0.0020(11) 0.0088(11) 0.0037(12)
C29 0.0407(17) 0.0334(16) 0.0219(14) 0.0086(11) 0.0082(12) 0.0063(13)
C30 0.0375(16) 0.0259(15) 0.0318(15) 0.0103(12) 0.0099(12) 0.0064(12)
C31 0.0319(15) 0.0210(13) 0.0277(14) 0.0010(10) 0.0091(11) 0.0037(11)
C32 0.0178(12) 0.0250(13) 0.0220(13) 0.0022(10) 0.0056(10) 0.0010(10)
C33 0.0302(14) 0.0181(12) 0.0221(13) -0.0002(10) 0.0048(11) 0.0008(10)
C34 0.0245(14) 0.0335(16) 0.0446(18) -0.0057(13) 0.0089(13) -0.0049(12)
C35 0.0242(14) 0.0276(14) 0.0312(15) -0.0013(11) 0.0031(11) -0.0054(11)
C36 0.0312(16) 0.0378(17) 0.0459(18) -0.0097(14) 0.0091(14) -0.0135(13)
C37 0.0414(18) 0.0374(17) 0.0403(18) -0.0141(14) 0.0152(14) -0.0013(14)
C38 0.0356(16) 0.0288(15) 0.0279(14) -0.0106(12) 0.0097(12) -0.0076(12)
C39 0.047(2) 0.059(2) 0.0275(16) -0.0169(15) 0.0047(14) -0.0141(16)
C40 0.248(10) 0.145(7) 0.112(6) 0.007(5) 0.055(6) -0.112(7)
C41 0.300(13) 0.244(11) 0.123(7) -0.111(8) 0.097(8) -0.205(11)
C42 0.092(4) 0.149(6) 0.088(4) -0.010(4) 0.029(3) -0.008(4)
C43 0.095(6) 0.54(2) 0.199(10) 0.213(13) 0.014(6) -0.072(10)
C44 0.221(9) 0.074(4) 0.108(5) 0.025(4) 0.032(5) 0.005(5)

loop_
_atom_type_symbol
_atom_type_description
_atom_type_scat_dispersion_real
_atom_type_scat_dispersion_imag
_atom_type_scat_source
C C 0.0033 0.0016 'International Tables Vol C Tables 4.2.6.8 and 6.1.1.4'
H H 0.0000 0.0000 'International Tables Vol C Tables 4.2.6.8 and 6.1.1.4'
N N 0.0061 0.0033 'International Tables Vol C Tables 4.2.6.8 and 6.1.1.4'
P P 0.1023 0.0942 'International Tables Vol C Tables 4.2.6.8 and 6.1.1.4'
Cl Cl 0.1484 0.1585 'International Tables Vol C Tables 4.2.6.8 and 6.1.1.4'
Fe Fe 0.3463 0.8444 'International Tables Vol C Tables 4.2.6.8 and 6.1.1.4'
Co Co 0.3494 0.9721 'International Tables Vol C Tables 4.2.6.8 and 6.1.1.4'

loop_
_geom_angle_atom_site_label_1
_geom_angle_atom_site_label_2
_geom_angle_atom_site_label_3
_geom_angle
N3 Fe1 N1 114.27(9)
N3 Fe1 N2 116.93(9)
N1 Fe1 N2 115.65(9)
N3 Fe1 N4 78.07(8)
N1 Fe1 N4 77.18(8)
N2 Fe1 N4 77.97(8)
N3 Fe1 Co1 100.85(6)
N1 Fe1 Co1 104.09(6)
N2 Fe1 Co1 101.86(6)
N4 Fe1 Co1 178.62(5)
Cl1 Co1 P2 109.15(3)
Cl1 Co1 P1 94.26(3)
P2 Co1 P1 116.36(3)
Cl1 Co1 P3 102.36(3)
P2 Co1 P3 114.78(3)
P1 Co1 P3 116.35(3)
Cl1 Co1 Fe1 169.55(3)
P2 Co1 Fe1 79.14(2)
P1 Co1 Fe1 76.05(2)
P3 Co1 Fe1 79.02(2)
C7 P1 C12 102.48(12)
C7 P1 C9 104.84(14)
C12 P1 C9 107.20(15)
C7 P1 Co1 118.57(9)
C12 P1 Co1 111.47(9)
C9 P1 Co1 111.35(13)
C20 P2 C22 103.51(13)
C20 P2 C25 102.42(12)
C22 P2 C25 102.53(14)
C20 P2 Co1 115.51(9)
C22 P2 Co1 110.66(10)
C25 P2 Co1 120.21(9)
C33 P3 C38 102.66(13)
C33 P3 C35 102.27(13)
C38 P3 C35 100.96(13)
C33 P3 Co1 112.86(9)
C38 P3 Co1 113.78(9)
C35 P3 Co1 121.89(9)
C6 N1 C7 117.5(2)
C6 N1 Fe1 117.41(16)
C7 N1 Fe1 122.63(16)
C19 N2 C20 117.3(2)
C19 N2 Fe1 116.49(17)
C20 N2 Fe1 123.57(16)
C32 N3 C33 116.5(2)
C32 N3 Fe1 116.87(16)
C33 N3 Fe1 125.10(16)
C14 N4 C27 114.67(19)
C14 N4 C1 113.97(19)
C27 N4 C1 114.1(2)
C14 N4 Fe1 103.96(15)
C27 N4 Fe1 104.02(14)
C1 N4 Fe1 104.46(14)
C2 C1 C6 121.3(2)
C2 C1 N4 123.5(2)
C6 C1 N4 115.2(2)
C1 C2 C3 120.5(3)
C1 C2 H2A 119.8
C3 C2 H2A 119.8
C4 C3 C2 119.3(3)
C4 C3 H3A 120.4
C2 C3 H3A 120.4
C3 C4 C5 120.9(3)
C3 C4 H4A 119.5
C5 C4 H4A 119.5
C4 C5 C6 120.6(3)
C4 C5 H5A 119.7
C6 C5 H5A 119.7
N1 C6 C5 125.2(2)
N1 C6 C1 117.4(2)
C5 C6 C1 117.4(2)
N1 C7 P1 106.34(17)
N1 C7 H7A 110.5
P1 C7 H7A 110.5
N1 C7 H7B 110.5
P1 C7 H7B 110.5
H7A C7 H7B 108.7
C9 C8 H8A 109.5
C9 C8 H8B 109.5
H8A C8 H8B 109.5
C9 C8 H8C 109.5
H8A C8 H8C 109.5
H8B C8 H8C 109.5
C10 C9 C8 115.7(3)
C10 C9 P1 116.9(2)
C8 C9 P1 113.6(2)
C10 C9 H9A 102.6
C8 C9 H9A 102.6
P1 C9 H9A 102.6
C9 C10 H10A 109.5
C9 C10 H10B 109.5
H10A C10 H10B 109.5
C9 C10 H10C 109.5
H10A C10 H10C 109.5
H10B C10 H10C 109.5
C12 C11 H11A 109.5
C12 C11 H11B 109.5
H11A C11 H11B 109.5
C12 C11 H11C 109.5
H11A C11 H11C 109.5
H11B C11 H11C 109.5
C13 C12 C11 110.3(2)
C13 C12 P1 111.57(18)
C11 C12 P1 113.1(2)
C13 C12 H12A 107.2
C11 C12 H12A 107.2
P1 C12 H12A 107.2
C12 C13 H13A 109.5
C12 C13 H13B 109.5
H13A C13 H13B 109.5
C12 C13 H13C 109.5
H13A C13 H13C 109.5
H13B C13 H13C 109.5
C15 C14 C19 121.2(2)
C15 C14 N4 123.0(2)
C19 C14 N4 115.9(2)
C14 C15 C16 120.5(3)
C14 C15 H15A 119.7
C16 C15 H15A 119.7
C17 C16 C15 119.0(3)
C17 C16 H16A 120.5
C15 C16 H16A 120.5
C16 C17 C18 121.4(3)
C16 C17 H17A 119.3
C18 C17 H17A 119.3
C17 C18 C19 120.6(3)
C17 C18 H18A 119.7
C19 C18 H18A 119.7
N2 C19 C18 124.9(2)
N2 C19 C14 117.8(2)
C18 C19 C14 117.2(2)
N2 C20 P2 108.40(17)
N2 C20 H20A 110.0
P2 C20 H20A 110.0
N2 C20 H20B 110.0
P2 C20 H20B 110.0
H20A C20 H20B 108.4
C22 C21 H21A 109.5
C22 C21 H21B 109.5
H21A C21 H21B 109.5
C22 C21 H21C 109.5
H21A C21 H21C 109.5
H21B C21 H21C 109.5
C21 C22 C23 109.7(3)
C21 C22 P2 111.4(2)
C23 C22 P2 111.1(2)
C21 C22 H22A 108.2
C23 C22 H22A 108.2
P2 C22 H22A 108.2
C22 C23 H23A 109.5
C22 C23 H23B 109.5
H23A C23 H23B 109.5
C22 C23 H23C 109.5
H23A C23 H23C 109.5
H23B C23 H23C 109.5
C25 C24 H24A 109.5
C25 C24 H24B 109.5
H24A C24 H24B 109.5
C25 C24 H24C 109.5
H24A C24 H24C 109.5
H24B C24 H24C 109.5
C26 C25 C24 109.5(2)
C26 C25 P2 110.21(19)
C24 C25 P2 114.6(2)
C26 C25 H25A 107.4
C24 C25 H25A 107.4
P2 C25 H25A 107.4
C25 C26 H26A 109.5
C25 C26 H26B 109.5
H26A C26 H26B 109.5
C25 C26 H26C 109.5
H26A C26 H26C 109.5
H26B C26 H26C 109.5
C28 C27 C32 121.4(2)
C28 C27 N4 123.0(2)
C32 C27 N4 115.6(2)
C27 C28 C29 120.4(3)
C27 C28 H28A 119.8
C29 C28 H28A 119.8
C30 C29 C28 119.5(3)
C30 C29 H29A 120.3
C28 C29 H29A 120.3
C29 C30 C31 120.8(3)
C29 C30 H30A 119.6
C31 C30 H30A 119.6
C30 C31 C32 120.9(3)
C30 C31 H31A 119.5
C32 C31 H31A 119.5
N3 C32 C31 124.9(2)
N3 C32 C27 118.0(2)
C31 C32 C27 117.0(2)
N3 C33 P3 107.73(17)
N3 C33 H33A 110.2
P3 C33 H33A 110.2
N3 C33 H33B 110.2
P3 C33 H33B 110.2
H33A C33 H33B 108.5
C35 C34 H34A 109.5
C35 C34 H34B 109.5
H34A C34 H34B 109.5
C35 C34 H34C 109.5
H34A C34 H34C 109.5
H34B C34 H34C 109.5
C34 C35 C36 109.5(2)
C34 C35 P3 111.30(19)
C36 C35 P3 114.6(2)
C34 C35 H35A 107.0
C36 C35 H35A 107.0
P3 C35 H35A 107.0
C35 C36 H36A 109.5
C35 C36 H36B 109.5
H36A C36 H36B 109.5
C35 C36 H36C 109.5
H36A C36 H36C 109.5
H36B C36 H36C 109.5
C38 C37 H37A 109.5
C38 C37 H37B 109.5
H37A C37 H37B 109.5
C38 C37 H37C 109.5
H37A C37 H37C 109.5
H37B C37 H37C 109.5
C37 C38 C39 109.8(2)
C37 C38 P3 114.08(19)
C39 C38 P3 111.4(2)
C37 C38 H38A 107.1
C39 C38 H38A 107.1
P3 C38 H38A 107.1
C38 C39 H39A 109.5
C38 C39 H39B 109.5
H39A C39 H39B 109.5
C38 C39 H39C 109.5
H39A C39 H39C 109.5
H39B C39 H39C 109.5
C41 C40 H40B 109.5
C41 C40 H40C 109.5
H40B C40 H40C 109.5
C41 C40 H40D 109.5
H40B C40 H40D 109.5
H40C C40 H40D 109.5
C40 C41 C42 110.3(7)
C40 C41 H41A 109.6
C42 C41 H41A 109.6
C40 C41 H41C 109.6
C42 C41 H41C 109.6
H41A C41 H41C 108.1
C41 C42 C43 104.1(8)
C41 C42 H42A 110.9
C43 C42 H42A 110.9
C41 C42 H42B 110.9
C43 C42 H42B 110.9
H42A C42 H42B 108.9
C44 C43 C42 122.1(7)
C44 C43 H43B 106.8
C42 C43 H43B 106.8
C44 C43 H43A 106.8
C42 C43 H43A 106.8
H43B C43 H43A 106.7
C43 C44 H44A 109.5
C43 C44 H44B 109.5
H44A C44 H44B 109.5
C43 C44 H44C 109.5
H44A C44 H44C 109.5
H44B C44 H44C 109.5

loop_
_geom_bond_atom_site_label_1
_geom_bond_atom_site_label_2
_geom_bond_distance
Fe1 N3 1.958(2)
Fe1 N1 1.967(2)
Fe1 N2 1.971(2)
Fe1 N4 2.300(2)
Fe1 Co1 2.5899(5)
Co1 Cl1 2.2476(7)
Co1 P2 2.3666(8)
Co1 P1 2.3676(8)
Co1 P3 2.4095(7)
P1 C7 1.830(3)
P1 C12 1.853(3)
P1 C9 1.854(3)
P2 C20 1.836(3)
P2 C22 1.855(3)
P2 C25 1.858(3)
P3 C33 1.841(3)
P3 C38 1.858(3)
P3 C35 1.872(3)
N1 C6 1.377(3)
N1 C7 1.440(3)
N2 C19 1.379(3)
N2 C20 1.452(3)
N3 C32 1.377(3)
N3 C33 1.447(3)
N4 C14 1.456(3)
N4 C27 1.460(3)
N4 C1 1.466(3)
C1 C2 1.373(3)
C1 C6 1.412(3)
C2 C3 1.392(4)
C2 H2A 0.9500
C3 C4 1.380(4)
C3 H3A 0.9500
C4 C5 1.387(4)
C4 H4A 0.9500
C5 C6 1.406(4)
C5 H5A 0.9500
C7 H7A 0.9900
C7 H7B 0.9900
C8 C9 1.528(5)
C8 H8A 0.9800
C8 H8B 0.9800
C8 H8C 0.9800
C9 C10 1.471(5)
C9 H9A 1.0000
C10 H10A 0.9800
C10 H10B 0.9800
C10 H10C 0.9800
C11 C12 1.534(4)
C11 H11A 0.9800
C11 H11B 0.9800
C11 H11C 0.9800
C12 C13 1.533(4)
C12 H12A 1.0000
C13 H13A 0.9800
C13 H13B 0.9800
C13 H13C 0.9800
C14 C15 1.382(4)
C14 C19 1.417(4)
C15 C16 1.392(4)
C15 H15A 0.9500
C16 C17 1.377(4)
C16 H16A 0.9500
C17 C18 1.390(4)
C17 H17A 0.9500
C18 C19 1.405(4)
C18 H18A 0.9500
C20 H20A 0.9900
C20 H20B 0.9900
C21 C22 1.525(5)
C21 H21A 0.9800
C21 H21B 0.9800
C21 H21C 0.9800
C22 C23 1.535(4)
C22 H22A 1.0000
C23 H23A 0.9800
C23 H23B 0.9800
C23 H23C 0.9800
C24 C25 1.533(4)
C24 H24A 0.9800
C24 H24B 0.9800
C24 H24C 0.9800
C25 C26 1.527(4)
C25 H25A 1.0000
C26 H26A 0.9800
C26 H26B 0.9800
C26 H26C 0.9800
C27 C28 1.378(4)
C27 C32 1.413(4)
C28 C29 1.391(4)
C28 H28A 0.9500
C29 C30 1.376(4)
C29 H29A 0.9500
C30 C31 1.390(4)
C30 H30A 0.9500
C31 C32 1.406(4)
C31 H31A 0.9500
C33 H33A 0.9900
C33 H33B 0.9900
C34 C35 1.525(4)
C34 H34A 0.9800
C34 H34B 0.9800
C34 H34C 0.9800
C35 C36 1.534(4)
C35 H35A 1.0000
C36 H36A 0.9800
C36 H36B 0.9800
C36 H36C 0.9800
C37 C38 1.526(4)
C37 H37A 0.9800
C37 H37B 0.9800
C37 H37C 0.9800
C38 C39 1.526(4)
C38 H38A 1.0000
C39 H39A 0.9800
C39 H39B 0.9800
C39 H39C 0.9800
C40 C41 1.413(10)
C40 H40B 0.9800
C40 H40C 0.9800
C40 H40D 0.9800
C41 C42 1.469(10)
C41 H41A 0.9900
C41 H41C 0.9900
C42 C43 1.495(9)
C42 H42A 0.9900
C42 H42B 0.9900
C43 C44 1.346(8)
C43 H43B 0.9900
C43 H43A 0.9900
C44 H44A 0.9800
C44 H44B 0.9800
C44 H44C 0.9800

loop_
_geom_torsion_atom_site_label_1
_geom_torsion_atom_site_label_2
_geom_torsion_atom_site_label_3
_geom_torsion_atom_site_label_4
_geom_torsion
C14 N4 C1 C2 -47.1(3)
C27 N4 C1 C2 87.2(3)
Fe1 N4 C1 C2 -159.9(2)
C14 N4 C1 C6 133.8(2)
C27 N4 C1 C6 -91.9(3)
Fe1 N4 C1 C6 21.0(2)
C6 C1 C2 C3 0.9(4)
N4 C1 C2 C3 -178.2(2)
C1 C2 C3 C4 0.4(4)
C2 C3 C4 C5 -1.0(4)
C3 C4 C5 C6 0.4(4)
C7 N1 C6 C5 -5.0(4)
Fe1 N1 C6 C5 157.8(2)
C7 N1 C6 C1 176.6(2)
Fe1 N1 C6 C1 -20.6(3)
C4 C5 C6 N1 -177.6(3)
C4 C5 C6 C1 0.8(4)
C2 C1 C6 N1 177.1(2)
N4 C1 C6 N1 -3.8(3)
C2 C1 C6 C5 -1.4(4)
N4 C1 C6 C5 177.7(2)
C6 N1 C7 P1 178.90(18)
Fe1 N1 C7 P1 17.1(2)
C12 P1 C7 N1 -161.33(17)
C9 P1 C7 N1 86.8(2)
Co1 P1 C7 N1 -38.1(2)
C7 P1 C9 C10 -1.7(3)
C12 P1 C9 C10 -110.1(3)
Co1 P1 C9 C10 127.7(3)
C7 P1 C9 C8 137.1(3)
C12 P1 C9 C8 28.7(3)
Co1 P1 C9 C8 -93.5(3)
C7 P1 C12 C13 76.6(2)
C9 P1 C12 C13 -173.3(2)
Co1 P1 C12 C13 -51.2(2)
C7 P1 C12 C11 -48.4(2)
C9 P1 C12 C11 61.7(2)
Co1 P1 C12 C11 -176.20(18)
C27 N4 C14 C15 -47.1(3)
C1 N4 C14 C15 87.0(3)
Fe1 N4 C14 C15 -160.0(2)
C27 N4 C14 C19 134.0(2)
C1 N4 C14 C19 -92.0(3)
Fe1 N4 C14 C19 21.1(2)
C19 C14 C15 C16 1.1(4)
N4 C14 C15 C16 -177.8(2)
C14 C15 C16 C17 0.1(4)
C15 C16 C17 C18 -0.6(5)
C16 C17 C18 C19 0.0(4)
C20 N2 C19 C18 -3.6(4)
Fe1 N2 C19 C18 158.6(2)
C20 N2 C19 C14 178.6(2)
Fe1 N2 C19 C14 -19.2(3)
C17 C18 C19 N2 -176.8(3)
C17 C18 C19 C14 1.0(4)
C15 C14 C19 N2 176.4(2)
N4 C14 C19 N2 -4.7(3)
C15 C14 C19 C18 -1.6(4)
N4 C14 C19 C18 177.4(2)
C19 N2 C20 P2 177.73(18)
Fe1 N2 C20 P2 16.9(2)
C22 P2 C20 N2 -157.25(18)
C25 P2 C20 N2 96.40(19)
Co1 P2 C20 N2 -36.1(2)
C20 P2 C22 C21 72.1(3)
C25 P2 C22 C21 178.4(2)
Co1 P2 C22 C21 -52.2(3)
C20 P2 C22 C23 -165.2(2)
C25 P2 C22 C23 -58.9(2)
Co1 P2 C22 C23 70.5(2)
C20 P2 C25 C26 -57.5(2)
C22 P2 C25 C26 -164.6(2)
Co1 P2 C25 C26 72.2(2)
C20 P2 C25 C24 66.5(2)
C22 P2 C25 C24 -40.6(2)
Co1 P2 C25 C24 -163.77(17)
C14 N4 C27 C28 87.1(3)
C1 N4 C27 C28 -46.8(3)
Fe1 N4 C27 C28 -160.0(2)
C14 N4 C27 C32 -92.8(3)
C1 N4 C27 C32 133.2(2)
Fe1 N4 C27 C32 20.0(2)
C32 C27 C28 C29 3.0(4)
N4 C27 C28 C29 -177.0(2)
C27 C28 C29 C30 -0.9(4)
C28 C29 C30 C31 -0.9(4)
C29 C30 C31 C32 0.6(4)
C33 N3 C32 C31 -6.5(4)
Fe1 N3 C32 C31 160.0(2)
C33 N3 C32 C27 174.5(2)
Fe1 N3 C32 C27 -19.0(3)
C30 C31 C32 N3 -177.7(3)
C30 C31 C32 C27 1.3(4)
C28 C27 C32 N3 176.0(2)
N4 C27 C32 N3 -4.1(3)
C28 C27 C32 C31 -3.1(4)
N4 C27 C32 C31 176.8(2)
C32 N3 C33 P3 -176.07(18)
Fe1 N3 C33 P3 18.6(3)
C38 P3 C33 N3 -162.29(18)
C35 P3 C33 N3 93.33(19)
Co1 P3 C33 N3 -39.39(19)
C33 P3 C35 C34 -57.3(2)
C38 P3 C35 C34 -163.0(2)
Co1 P3 C35 C34 69.8(2)
C33 P3 C35 C36 67.6(2)
C38 P3 C35 C36 -38.1(2)
Co1 P3 C35 C36 -165.27(18)
C33 P3 C38 C37 67.7(2)
C35 P3 C38 C37 173.1(2)
Co1 P3 C38 C37 -54.5(2)
C33 P3 C38 C39 -167.3(2)
C35 P3 C38 C39 -61.9(2)
Co1 P3 C38 C39 70.5(2)
C40 C41 C42 C43 178.5(7)
C41 C42 C43 C44 85.3(14)
